data_4510891
loop_
_publ_author_name
'Karpinska, Jolanta'
'Erxleben, Andrea'
'McArdle, Patrick'

_publ_section_title
;
 17\b-Hydroxy-17\a-methylandrostano[3,2-c]pyrazole, Stanozolol: The
 Crystal Structures of Polymorphs 1 and 2 and 10 Solvates
;
_journal_issue 7
_journal_name_full 'Crystal Growth &amp; Design'
_journal_page_first 2829
_journal_paper_doi 10.1021/cg101651p
_journal_volume 11
_journal_year 2011
_chemical_absolute_configuration
;
 absolute configuration not established by anomalous dispersion
 effects in diffraction measurements on the crystal.
;
_chemical_formula_sum 'C25 H40 N2 O5'
_chemical_formula_weight 448.59
_chemical_name_systematic
;
 ?
;
_space_group_IT_number 4
_symmetry_cell_setting monoclinic
_symmetry_space_group_name_Hall 'P 2yb'
_symmetry_space_group_name_H-M 'P 1 21 1'
_atom_sites_solution_hydrogens geom
_atom_sites_solution_primary direct
_atom_sites_solution_secondary difmap
_audit_creation_method SHELXL-97
_cell_angle_alpha 90.00
_cell_angle_beta 91.895(6)
_cell_angle_gamma 90.00
_cell_formula_units_Z 2
_cell_length_a 10.3775(8)
_cell_length_b 7.4347(6)
_cell_length_c 15.5801(8)
_cell_measurement_reflns_used 1563
_cell_measurement_temperature 298(2)
_cell_measurement_theta_max 29.1114
_cell_measurement_theta_min 3.2136
_cell_volume 1201.40(15)
_computing_cell_refinement
;
CrysAlisPro, Oxford Diffraction Ltd.,
Version 1.171.33.41 (release 06-05-2009 CrysAlis171 .NET)
(compiled May  6 2009,17:20:42)
;
_computing_data_collection
;
CrysAlisPro, Oxford Diffraction Ltd.,
Version 1.171.33.41 (release 06-05-2009 CrysAlis171 .NET)
(compiled May  6 2009,17:20:42)
;
_computing_data_reduction
;
CrysAlisPro, Oxford Diffraction Ltd.,
Version 1.171.33.41 (release 06-05-2009 CrysAlis171 .NET)
(compiled May  6 2009,17:20:42)
;
_computing_molecular_graphics 'ORTEX (P.McArdle, 1995)'
_computing_publication_material 'SHELXL-97/2 (Sheldrick,1997)'
_computing_structure_refinement 'SHELXL-97 (Sheldrick, 1997)'
_computing_structure_solution 'SHELXS-97 (Sheldrick, 1990)'
_diffrn_ambient_temperature 298(2)
_diffrn_detector_area_resol_mean 16.1048
_diffrn_measured_fraction_theta_full 0.971
_diffrn_measured_fraction_theta_max 0.971
_diffrn_measurement_details
;
  1 omega  -94.00  -63.00   1.0000  100.0000
omega____ theta____ kappa____ phi______ frames
    -      -17.3903  179.0000 -180.0000 31
  2 omega  -48.00   87.00   1.0000  100.0000
omega____ theta____ kappa____ phi______ frames
    -       19.7341    0.0000 -150.0000 135
  3 omega   45.00   96.00   1.0000  100.0000
omega____ theta____ kappa____ phi______ frames
    -       19.7341  179.0000  -90.0000 51
;
_diffrn_measurement_device_type 'Xcalibur, Sapphire3'
_diffrn_measurement_method '\w scans'
_diffrn_orient_matrix_UB_11 0.0654935155
_diffrn_orient_matrix_UB_12 -0.0179181674
_diffrn_orient_matrix_UB_13 -0.0088206515
_diffrn_orient_matrix_UB_21 -0.0036252253
_diffrn_orient_matrix_UB_22 -0.0828228360
_diffrn_orient_matrix_UB_23 0.0224512215
_diffrn_orient_matrix_UB_31 -0.0195582952
_diffrn_orient_matrix_UB_32 -0.0441697622
_diffrn_orient_matrix_UB_33 -0.0387133696
_diffrn_radiation_monochromator graphite
_diffrn_radiation_source 'Enhance (Mo) X-ray Source'
_diffrn_radiation_type 'Mo K\a'
_diffrn_radiation_wavelength 0.7107
_diffrn_reflns_av_R_equivalents 0.0395
_diffrn_reflns_limit_h_max 13
_diffrn_reflns_limit_h_min -13
_diffrn_reflns_limit_k_max 10
_diffrn_reflns_limit_k_min -7
_diffrn_reflns_limit_l_max 12
_diffrn_reflns_limit_l_min -19
_diffrn_reflns_number 5253
_diffrn_reflns_theta_full 25.34
_diffrn_reflns_theta_max 25.3503
_diffrn_reflns_theta_min 3.2136
_exptl_absorpt_coefficient_mu 0.086
_exptl_absorpt_correction_T_max 1.00000
_exptl_absorpt_correction_T_min 0.98722
_exptl_absorpt_correction_type multi-scan
_exptl_absorpt_process_details
;
CrysAlisPro, Oxford Diffraction Ltd.,
Version 1.171.33.41 (release 06-05-2009 CrysAlis171 .NET)
(compiled May  6 2009,17:20:42)
Empirical absorption correction using spherical harmonics,
 implemented in SCALE3 ABSPACK scaling algorithm.
;
_exptl_crystal_colour Colourless
_exptl_crystal_density_diffrn 1.240
_exptl_crystal_density_method 'not measured'
_exptl_crystal_description Parallelepiped
_exptl_crystal_F_000 488
_exptl_crystal_size_max 0.45
_exptl_crystal_size_mid 0.10
_exptl_crystal_size_min 0.05
_refine_diff_density_max 0.196
_refine_diff_density_min -0.179
_refine_diff_density_rms 0.041
_refine_ls_abs_structure_details 'Flack H D (1983), Acta Cryst. A39, 876-881'
_refine_ls_abs_structure_Flack 1.0(17)
_refine_ls_extinction_method none
_refine_ls_goodness_of_fit_ref 0.875
_refine_ls_hydrogen_treatment constr
_refine_ls_matrix_type full
_refine_ls_number_parameters 294
_refine_ls_number_reflns 3275
_refine_ls_number_restraints 1
_refine_ls_restrained_S_all 0.875
_refine_ls_R_factor_all 0.0921
_refine_ls_R_factor_gt 0.0504
_refine_ls_shift/su_max 0.000
_refine_ls_shift/su_mean 0.000
_refine_ls_structure_factor_coef Fsqd
_refine_ls_weighting_details 'calc w=1/[\s^2^(Fo^2^)+(0.0396P)^2^+0.0000P] where P=(Fo^2^+2Fc^2^)/3'
_refine_ls_weighting_scheme calc
_refine_ls_wR_factor_gt 0.0824
_refine_ls_wR_factor_ref 0.0900
_reflns_number_gt 1872
_reflns_number_total 3275
_reflns_threshold_expression >2sigma(I)
_cod_data_source_file 9.cif
_cod_data_source_block stan_aa
_cod_depositor_comments
;
The following automatic conversions were performed:

'_symmetry_cell_setting' value 'Monoclinic' changed to 'monoclinic'
according to
/usr/data/users/saulius/automatic-downloads/retrospective/ACS/lib/dictionaries/cif_core.dic
dictionary named 'cif_core.dic' version 2.4.2 from 2011-04-26.

Automatic conversion script
Id: cif_fix_values 2281 2013-09-26 08:29:07Z andrius 
;
_cod_original_cell_volume 1201.40(14)
_cod_original_sg_symbol_H-M P21
_cod_database_code 4510891

loop_
_symmetry_equiv_pos_as_xyz
'x, y, z'
'-x, y+1/2, -z'

loop_
_atom_site_label
_atom_site_type_symbol
_atom_site_fract_x
_atom_site_fract_y
_atom_site_fract_z
_atom_site_U_iso_or_equiv
_atom_site_adp_type
_atom_site_occupancy
_atom_site_symmetry_multiplicity
_atom_site_calc_flag
_atom_site_refinement_flags
O1 O 0.0403(2) 0.1581(4) 0.14156(13) 0.0498(8) Uani 1 1 d .
H1O1 H 0.0273 0.0508 0.1499 0.065 Uiso 1 1 calc R
O2 O -0.0676(3) -0.1558(4) 0.15976(15) 0.0631(9) Uani 1 1 d .
O3 O -0.0464(3) -0.1867(4) 0.02168(16) 0.0659(9) Uani 1 1 d .
H1O3 H -0.0708 -0.2525 -0.0178 0.086 Uiso 1 1 calc R
O4 O 0.5681(3) -0.0874(4) 0.98475(16) 0.0585(9) Uani 1 1 d .
O5 O 0.6047(3) 0.0003(4) 1.11765(14) 0.0647(10) Uani 1 1 d .
H1O5 H 0.5621 -0.0899 1.1273 0.084 Uiso 1 1 calc R
N1 N 0.4650(3) 0.0108(5) 0.81764(18) 0.0470(10) Uani 1 1 d .
H1N1 H 0.4939 -0.0401 0.8640 0.061 Uiso 1 1 calc R
N2 N 0.4681(3) 0.1914(5) 0.80412(16) 0.0429(9) Uani 1 1 d .
C1 C 0.4123(4) -0.0788(6) 0.7510(2) 0.0407(11) Uani 1 1 d .
H1 H 0.4005 -0.2026 0.7470 0.053 Uiso 1 1 calc R
C2 C 0.3788(3) 0.0467(6) 0.6896(2) 0.0360(10) Uani 1 1 d .
C3 C 0.3181(4) 0.0284(5) 0.60045(19) 0.0335(10) Uani 1 1 d .
H3A H 0.2480 -0.0577 0.6018 0.044 Uiso 1 1 calc R
H3B H 0.3818 -0.0175 0.5618 0.044 Uiso 1 1 calc R
C4 C 0.2658(3) 0.2109(5) 0.56598(18) 0.0276(9) Uani 1 1 d .
C5 C 0.2522(3) 0.1975(5) 0.46532(17) 0.0280(9) Uani 1 1 d .
H5 H 0.3375 0.1636 0.4457 0.036 Uiso 1 1 calc R
C6 C 0.1601(4) 0.0496(5) 0.43360(18) 0.0360(10) Uani 1 1 d .
H6A H 0.0735 0.0779 0.4510 0.047 Uiso 1 1 calc R
H6B H 0.1853 -0.0635 0.4603 0.047 Uiso 1 1 calc R
C7 C 0.1599(4) 0.0284(5) 0.33502(19) 0.0366(10) Uani 1 1 d .
H7A H 0.2444 -0.0116 0.3180 0.048 Uiso 1 1 calc R
H7B H 0.0976 -0.0628 0.3174 0.048 Uiso 1 1 calc R
C8 C 0.1266(4) 0.2045(6) 0.28975(18) 0.0306(9) Uani 1 1 d .
C9 C 0.1532(4) 0.2157(6) 0.1924(2) 0.0372(10) Uani 1 1 d .
C10 C 0.1743(4) 0.4194(5) 0.1761(2) 0.0416(11) Uani 1 1 d .
H10A H 0.2478 0.4376 0.1402 0.054 Uiso 1 1 calc R
H10B H 0.0987 0.4713 0.1473 0.054 Uiso 1 1 calc R
C11 C 0.1985(4) 0.5086(5) 0.2648(2) 0.0439(11) Uani 1 1 d .
H11A H 0.2735 0.5864 0.2648 0.057 Uiso 1 1 calc R
H11B H 0.1242 0.5780 0.2816 0.057 Uiso 1 1 calc R
C12 C 0.2210(3) 0.3475(5) 0.32425(19) 0.0306(10) Uani 1 1 d .
H12 H 0.3074 0.3025 0.3125 0.040 Uiso 1 1 calc R
C13 C 0.2193(4) 0.3783(5) 0.4215(2) 0.0292(9) Uani 1 1 d .
H13 H 0.1327 0.4160 0.4372 0.038 Uiso 1 1 calc R
C14 C 0.3152(4) 0.5232(5) 0.44763(19) 0.0377(10) Uani 1 1 d .
H14A H 0.2856 0.6377 0.4245 0.049 Uiso 1 1 calc R
H14B H 0.3977 0.4962 0.4231 0.049 Uiso 1 1 calc R
C15 C 0.3329(4) 0.5391(5) 0.54472(18) 0.0394(11) Uani 1 1 d .
H15A H 0.4008 0.6252 0.5582 0.051 Uiso 1 1 calc R
H15B H 0.2539 0.5838 0.5685 0.051 Uiso 1 1 calc R
C16 C 0.3674(4) 0.3592(5) 0.5861(2) 0.0316(10) Uani 1 1 d .
H16 H 0.4485 0.3194 0.5616 0.041 Uiso 1 1 calc R
C17 C 0.3940(4) 0.3874(5) 0.6831(2) 0.0441(11) Uani 1 1 d .
H17A H 0.4699 0.4621 0.6922 0.057 Uiso 1 1 calc R
H17B H 0.3214 0.4481 0.7079 0.057 Uiso 1 1 calc R
C18 C 0.4146(3) 0.2119(6) 0.7252(2) 0.0368(10) Uani 1 1 d .
C19 C 0.1376(3) 0.2524(5) 0.6067(2) 0.0403(11) Uani 1 1 d .
H19A H 0.1480 0.2456 0.6681 0.052 Uiso 1 1 calc R
H19B H 0.0741 0.1664 0.5872 0.052 Uiso 1 1 calc R
H19C H 0.1100 0.3712 0.5905 0.052 Uiso 1 1 calc R
C20 C -0.0149(3) 0.2558(6) 0.3048(2) 0.0447(12) Uani 1 1 d .
H20A H -0.0352 0.3662 0.2753 0.058 Uiso 1 1 calc R
H20B H -0.0269 0.2712 0.3652 0.058 Uiso 1 1 calc R
H20C H -0.0707 0.1620 0.2832 0.058 Uiso 1 1 calc R
C21 C 0.2666(4) 0.1059(6) 0.1640(2) 0.0593(14) Uani 1 1 d .
H21A H 0.2819 0.1305 0.1048 0.077 Uiso 1 1 calc R
H21B H 0.2482 -0.0197 0.1709 0.077 Uiso 1 1 calc R
H21C H 0.3418 0.1371 0.1984 0.077 Uiso 1 1 calc R
C22 C -0.0889(4) -0.2408(6) 0.0882(2) 0.0427(12) Uani 1 1 d .
C23 C -0.1670(4) -0.4078(6) 0.0937(3) 0.0554(12) Uani 1 1 d .
H23A H -0.1349 -0.4961 0.0549 0.072 Uiso 1 1 calc R
H23B H -0.2554 -0.3814 0.0786 0.072 Uiso 1 1 calc R
H23C H -0.1612 -0.4538 0.1513 0.072 Uiso 1 1 calc R
C24 C 0.6952(4) 0.1764(6) 1.0114(2) 0.0612(13) Uani 1 1 d .
H24A H 0.6663 0.2212 0.9562 0.080 Uiso 1 1 calc R
H24B H 0.7841 0.1417 1.0091 0.080 Uiso 1 1 calc R
H24C H 0.6862 0.2688 1.0538 0.080 Uiso 1 1 calc R
C25 C 0.6166(4) 0.0183(6) 1.0344(2) 0.0418(11) Uani 1 1 d .

loop_
_atom_site_aniso_label
_atom_site_aniso_U_11
_atom_site_aniso_U_22
_atom_site_aniso_U_33
_atom_site_aniso_U_23
_atom_site_aniso_U_13
_atom_site_aniso_U_12
O1 0.056(2) 0.051(2) 0.0418(13) 0.0032(15) -0.0134(13) -0.0146(16)
O2 0.085(2) 0.076(2) 0.0284(14) -0.0079(15) 0.0033(13) -0.022(2)
O3 0.094(3) 0.069(2) 0.0340(16) -0.0134(16) 0.0013(15) -0.028(2)
O4 0.076(2) 0.065(2) 0.0346(16) 0.0049(16) -0.0060(14) -0.015(2)
O5 0.097(3) 0.066(2) 0.0303(15) 0.0011(16) -0.0011(14) -0.024(2)
N1 0.050(2) 0.063(3) 0.0280(17) 0.003(2) -0.0059(16) 0.006(2)
N2 0.050(2) 0.048(2) 0.0307(17) -0.003(2) -0.0031(15) -0.001(2)
C1 0.050(3) 0.039(3) 0.033(2) -0.001(2) -0.0005(19) 0.006(2)
C2 0.033(3) 0.042(3) 0.033(2) -0.002(2) 0.0015(17) 0.005(2)
C3 0.039(3) 0.030(2) 0.0309(19) -0.004(2) 0.0019(17) 0.003(2)
C4 0.030(2) 0.027(2) 0.0255(17) -0.001(2) 0.0003(15) -0.002(2)
C5 0.033(2) 0.025(2) 0.0255(17) -0.0005(19) 0.0032(15) -0.002(2)
C6 0.045(3) 0.034(3) 0.0292(19) 0.002(2) -0.0029(16) -0.004(2)
C7 0.046(3) 0.031(3) 0.033(2) -0.006(2) -0.0030(17) -0.007(2)
C8 0.034(2) 0.030(2) 0.0281(19) 0.003(2) 0.0005(16) -0.004(2)
C9 0.033(3) 0.049(3) 0.0295(19) 0.000(2) 0.0001(17) -0.004(2)
C10 0.041(3) 0.050(3) 0.034(2) 0.006(2) -0.0010(17) -0.008(2)
C11 0.055(3) 0.036(3) 0.040(2) 0.007(2) -0.0023(19) -0.008(2)
C12 0.033(2) 0.033(3) 0.0258(18) -0.0006(19) -0.0003(16) -0.002(2)
C13 0.028(2) 0.027(3) 0.0324(19) -0.0013(18) 0.0015(16) 0.0006(19)
C14 0.042(3) 0.031(2) 0.040(2) 0.002(2) -0.0008(17) -0.005(2)
C15 0.054(3) 0.028(3) 0.036(2) -0.005(2) -0.0020(18) -0.004(2)
C16 0.030(2) 0.031(3) 0.0341(19) -0.009(2) -0.0016(16) 0.001(2)
C17 0.057(3) 0.043(3) 0.032(2) -0.003(2) -0.0098(18) -0.002(2)
C18 0.042(3) 0.046(3) 0.0230(19) -0.004(2) -0.0003(16) -0.001(2)
C19 0.043(3) 0.045(3) 0.0325(19) -0.001(2) 0.0054(17) 0.007(2)
C20 0.044(3) 0.056(3) 0.0342(19) -0.001(2) -0.0022(17) -0.004(2)
C21 0.071(4) 0.070(4) 0.037(2) -0.005(2) 0.006(2) 0.011(3)
C22 0.045(3) 0.054(3) 0.030(2) 0.002(2) 0.0009(18) 0.005(2)
C23 0.049(3) 0.048(3) 0.070(3) 0.001(2) 0.008(2) -0.010(3)
C24 0.067(3) 0.054(3) 0.063(3) 0.006(3) 0.014(2) -0.009(3)
C25 0.043(3) 0.046(3) 0.036(2) 0.004(3) -0.0038(19) 0.008(3)

loop_
_atom_type_symbol
_atom_type_description
_atom_type_scat_dispersion_real
_atom_type_scat_dispersion_imag
_atom_type_scat_source
C C 0.0033 0.0016 'International Tables Vol C Tables 4.2.6.8 and 6.1.1.4'
H H 0.0000 0.0000 'International Tables Vol C Tables 4.2.6.8 and 6.1.1.4'
N N 0.0061 0.0033 'International Tables Vol C Tables 4.2.6.8 and 6.1.1.4'
O O 0.0106 0.0060 'International Tables Vol C Tables 4.2.6.8 and 6.1.1.4'

loop_
_geom_angle_atom_site_label_1
_geom_angle_atom_site_label_2
_geom_angle_atom_site_label_3
_geom_angle
C9 O1 H1O1 109.5
C22 O3 H1O3 109.5
C25 O5 H1O5 109.5
C1 N1 N2 112.6(3)
C1 N1 H1N1 123.7
N2 N1 H1N1 123.7
C18 N2 N1 104.1(3)
N1 C1 C2 106.9(4)
N1 C1 H1 126.6
C2 C1 H1 126.6
C1 C2 C18 105.3(3)
C1 C2 C3 131.9(4)
C18 C2 C3 122.9(4)
C2 C3 C4 111.7(3)
C2 C3 H3A 109.3
C4 C3 H3A 109.3
C2 C3 H3B 109.3
C4 C3 H3B 109.3
H3A C3 H3B 107.9
C19 C4 C16 111.7(3)
C19 C4 C3 109.4(3)
C16 C4 C3 108.9(3)
C19 C4 C5 112.1(3)
C16 C4 C5 106.5(3)
C3 C4 C5 108.0(3)
C6 C5 C13 111.0(3)
C6 C5 C4 113.8(3)
C13 C5 C4 113.4(3)
C6 C5 H5 106.0
C13 C5 H5 106.0
C4 C5 H5 106.0
C5 C6 C7 112.1(3)
C5 C6 H6A 109.2
C7 C6 H6A 109.2
C5 C6 H6B 109.2
C7 C6 H6B 109.2
H6A C6 H6B 107.9
C8 C7 C6 111.5(3)
C8 C7 H7A 109.3
C6 C7 H7A 109.3
C8 C7 H7B 109.3
C6 C7 H7B 109.3
H7A C7 H7B 108.0
C7 C8 C12 107.5(3)
C7 C8 C20 110.2(3)
C12 C8 C20 112.1(3)
C7 C8 C9 117.0(3)
C12 C8 C9 100.0(3)
C20 C8 C9 109.6(3)
O1 C9 C21 107.6(3)
O1 C9 C10 108.3(3)
C21 C9 C10 111.4(4)
O1 C9 C8 110.5(3)
C21 C9 C8 114.9(3)
C10 C9 C8 104.0(3)
C11 C10 C9 106.9(3)
C11 C10 H10A 110.3
C9 C10 H10A 110.3
C11 C10 H10B 110.3
C9 C10 H10B 110.3
H10A C10 H10B 108.6
C12 C11 C10 102.9(3)
C12 C11 H11A 111.2
C10 C11 H11A 111.2
C12 C11 H11B 111.2
C10 C11 H11B 111.2
H11A C11 H11B 109.1
C11 C12 C8 104.4(3)
C11 C12 C13 118.4(3)
C8 C12 C13 115.0(3)
C11 C12 H12 106.0
C8 C12 H12 106.0
C13 C12 H12 106.0
C14 C13 C12 110.1(3)
C14 C13 C5 111.6(3)
C12 C13 C5 107.3(3)
C14 C13 H13 109.3
C12 C13 H13 109.3
C5 C13 H13 109.3
C13 C14 C15 112.3(3)
C13 C14 H14A 109.1
C15 C14 H14A 109.1
C13 C14 H14B 109.1
C15 C14 H14B 109.1
H14A C14 H14B 107.9
C16 C15 C14 111.8(3)
C16 C15 H15A 109.3
C14 C15 H15A 109.3
C16 C15 H15B 109.3
C14 C15 H15B 109.3
H15A C15 H15B 107.9
C15 C16 C17 109.1(3)
C15 C16 C4 113.0(3)
C17 C16 C4 113.1(3)
C15 C16 H16 107.1
C17 C16 H16 107.1
C4 C16 H16 107.1
C18 C17 C16 109.5(3)
C18 C17 H17A 109.8
C16 C17 H17A 109.8
C18 C17 H17B 109.8
C16 C17 H17B 109.8
H17A C17 H17B 108.2
N2 C18 C2 111.2(4)
N2 C18 C17 124.0(4)
C2 C18 C17 124.8(3)
C4 C19 H19A 109.5
C4 C19 H19B 109.5
H19A C19 H19B 109.5
C4 C19 H19C 109.5
H19A C19 H19C 109.5
H19B C19 H19C 109.5
C8 C20 H20A 109.5
C8 C20 H20B 109.5
H20A C20 H20B 109.5
C8 C20 H20C 109.5
H20A C20 H20C 109.5
H20B C20 H20C 109.5
C9 C21 H21A 109.5
C9 C21 H21B 109.5
H21A C21 H21B 109.5
C9 C21 H21C 109.5
H21A C21 H21C 109.5
H21B C21 H21C 109.5
O3 C22 O2 121.3(4)
O3 C22 C23 122.8(4)
O2 C22 C23 115.8(3)
C22 C23 H23A 109.5
C22 C23 H23B 109.5
H23A C23 H23B 109.5
C22 C23 H23C 109.5
H23A C23 H23C 109.5
H23B C23 H23C 109.5
C25 C24 H24A 109.5
C25 C24 H24B 109.5
H24A C24 H24B 109.5
C25 C24 H24C 109.5
H24A C24 H24C 109.5
H24B C24 H24C 109.5
O4 C25 O5 121.2(4)
O4 C25 C24 125.8(3)
O5 C25 C24 113.0(4)

loop_
_geom_bond_atom_site_label_1
_geom_bond_atom_site_label_2
_geom_bond_distance
O1 C9 1.456(4)
O1 H1O1 0.8200
O2 C22 1.293(4)
O3 C22 1.209(4)
O3 H1O3 0.8200
O4 C25 1.202(4)
O5 C25 1.313(4)
O5 H1O5 0.8200
N1 C1 1.335(4)
N1 N2 1.359(4)
N1 H1N1 0.8600
N2 C18 1.342(4)
C1 C2 1.374(5)
C1 H1 0.9300
C2 C18 1.393(5)
C2 C3 1.512(4)
C3 C4 1.551(5)
C3 H3A 0.9700
C3 H3B 0.9700
C4 C19 1.525(4)
C4 C16 1.550(5)
C4 C5 1.573(4)
C5 C6 1.528(5)
C5 C13 1.541(5)
C5 H5 0.9800
C6 C7 1.544(4)
C6 H6A 0.9700
C6 H6B 0.9700
C7 C8 1.522(5)
C7 H7A 0.9700
C7 H7B 0.9700
C8 C12 1.531(5)
C8 C20 1.542(5)
C8 C9 1.553(4)
C9 C21 1.511(5)
C9 C10 1.553(5)
C10 C11 1.547(4)
C10 H10A 0.9700
C10 H10B 0.9700
C11 C12 1.527(5)
C11 H11A 0.9700
C11 H11B 0.9700
C12 C13 1.534(4)
C12 H12 0.9800
C13 C14 1.512(5)
C13 H13 0.9800
C14 C15 1.523(4)
C14 H14A 0.9700
C14 H14B 0.9700
C15 C16 1.522(5)
C15 H15A 0.9700
C15 H15B 0.9700
C16 C17 1.542(4)
C16 H16 0.9800
C17 C18 1.472(5)
C17 H17A 0.9700
C17 H17B 0.9700
C19 H19A 0.9600
C19 H19B 0.9600
C19 H19C 0.9600
C20 H20A 0.9600
C20 H20B 0.9600
C20 H20C 0.9600
C21 H21A 0.9600
C21 H21B 0.9600
C21 H21C 0.9600
C22 C23 1.487(5)
C23 H23A 0.9600
C23 H23B 0.9600
C23 H23C 0.9600
C24 C25 1.482(5)
C24 H24A 0.9600
C24 H24B 0.9600
C24 H24C 0.9600
